data_1514336
loop_
_publ_author_name
'Sebaoun, Laure'
'Kauffmann, Brice'
'Delclos, Thomas'
'Maurizot, Victor'
'Huc, Ivan'

_publ_section_title
;
 Assessing Stabilization through \p-\p Interactions in Aromatic Oligoamide
 \b-Sheet Foldamers.
;
_journal_issue 9
_journal_name_full 'Organic letters'
_journal_page_first 2326
_journal_page_last 2329
_journal_paper_doi 10.1021/ol500512f
_journal_volume 16
_journal_year 2014
_chemical_formula_sum 'C61.25 H74.5 N6 O16'
_chemical_formula_weight 1150.76
_chemical_name_systematic
;
 ?
;
_space_group_crystal_system triclinic
_space_group_IT_number 2
_space_group_name_Hall '-P 1'
_space_group_name_H-M_alt 'P -1'
_symmetry_space_group_name_Hall '-P 1'
_symmetry_space_group_name_H-M 'P -1'
_atom_sites_solution_hydrogens geom
_audit_creation_method SHELXL-2013
_cell_angle_alpha 77.89(3)
_cell_angle_beta 83.86(3)
_cell_angle_gamma 80.29(3)
_cell_formula_units_Z 4
_cell_length_a 10.604(2)
_cell_length_b 23.472(5)
_cell_length_c 27.553(6)
_cell_measurement_temperature 213(2)
_cell_volume 6591(3)
_computing_structure_refinement 'SHELXL-2013 (Sheldrick, 2013)'
_diffrn_ambient_temperature 213(2)
_diffrn_measured_fraction_theta_full 0.878
_diffrn_measured_fraction_theta_max 0.931
_diffrn_radiation_type CuK\a
_diffrn_radiation_wavelength 1.54178
_diffrn_reflns_av_R_equivalents 0.1119
_diffrn_reflns_av_unetI/netI 0.1104
_diffrn_reflns_Laue_measured_fraction_full 0.878
_diffrn_reflns_Laue_measured_fraction_max 0.931
_diffrn_reflns_limit_h_max 12
_diffrn_reflns_limit_h_min -12
_diffrn_reflns_limit_k_max 20
_diffrn_reflns_limit_k_min -26
_diffrn_reflns_limit_l_max 32
_diffrn_reflns_limit_l_min -32
_diffrn_reflns_number 84484
_diffrn_reflns_point_group_measured_fraction_full 0.878
_diffrn_reflns_point_group_measured_fraction_max 0.931
_diffrn_reflns_theta_full 67.679
_diffrn_reflns_theta_max 65.084
_diffrn_reflns_theta_min 1.644
_exptl_absorpt_coefficient_mu 0.695
_exptl_crystal_density_diffrn 1.160
_exptl_crystal_F_000 2448
_refine_diff_density_max 0.867
_refine_diff_density_min -0.427
_refine_diff_density_rms 0.115
_refine_ls_extinction_coef 0.0010(2)
_refine_ls_extinction_expression Fc^*^=kFc[1+0.001xFc^2^\l^3^/sin(2\q)]^-1/4^
_refine_ls_extinction_method SHELXL
_refine_ls_goodness_of_fit_ref 1.498
_refine_ls_hydrogen_treatment constr
_refine_ls_matrix_type full
_refine_ls_number_parameters 1341
_refine_ls_number_reflns 20949
_refine_ls_number_restraints 59
_refine_ls_restrained_S_all 1.499
_refine_ls_R_factor_all 0.3048
_refine_ls_R_factor_gt 0.2200
_refine_ls_shift/su_max 2.926
_refine_ls_shift/su_mean 0.028
_refine_ls_structure_factor_coef Fsqd
_refine_ls_weighting_details 'w=1/[\s^2^(Fo^2^)+(0.2000P)^2^] where P=(Fo^2^+2Fc^2^)/3'
_refine_ls_weighting_scheme calc
_refine_ls_wR_factor_gt 0.4951
_refine_ls_wR_factor_ref 0.5396
_reflns_Friedel_coverage 0.000
_reflns_number_gt 10188
_reflns_number_total 20949
_reflns_threshold_expression 'I > 2\s(I)'
_cod_data_source_file ol500512f_si_002.cif
_cod_data_source_block platon5_sq
_cod_depositor_comments 'Adding full bibliography for 1514336--1514337.cif.'
_cod_original_cell_volume 6591(2)
_cod_original_formula_sum 'C61.25 H74.50 N6 O16'
_cod_database_code 1514336
_shelx_space_group_comment
;
The symmetry employed for this shelxl refinement is uniquely defined
by the following loop, which should always be used as a source of
symmetry information in preference to the above space-group names.
They are only intended as comments.
;
_shelxl_version_number 2013-4

loop_
_space_group_symop_operation_xyz
'x, y, z'
'-x, -y, -z'

loop_
_atom_site_label
_atom_site_type_symbol
_atom_site_fract_x
_atom_site_fract_y
_atom_site_fract_z
_atom_site_U_iso_or_equiv
_atom_site_adp_type
_atom_site_occupancy
_atom_site_site_symmetry_order
_atom_site_calc_flag
_atom_site_refinement_flags_posn
_atom_site_refinement_flags_adp
_atom_site_refinement_flags_occupancy
_atom_site_disorder_assembly
_atom_site_disorder_group
O1 O 0.8606(7) 0.9744(4) 0.1748(2) 0.122(3) Uani 1 1 d . . . . .
O2 O 0.0819(6) 0.7945(4) 0.2184(2) 0.118(3) Uani 1 1 d . . . . .
O3 O 0.523(3) 0.5940(11) -0.0204(10) 0.398(12) Uiso 1 1 d D . . . .
O4 O 0.7061(7) 1.0515(4) 0.1539(3) 0.123(3) Uani 1 1 d . . . . .
O5 O 1.0810(6) 0.5384(3) 0.4252(3) 0.129(3) Uani 1 1 d . . . . .
O6 O 0.3985(6) 0.8781(4) 0.1080(2) 0.120(3) Uani 1 1 d . . . . .
O7 O 0.4162(18) 0.4070(8) 0.2574(8) 0.334(11) Uani 1 1 d D . . . .
O8 O 0.3593(19) 0.5734(11) -0.0507(8) 0.338(9) Uiso 1 1 d D . . . .
O9 O 0.7156(7) 1.1309(4) 0.2092(3) 0.120(2) Uani 1 1 d . . . . .
O10 O 0.1074(8) 0.8718(4) -0.0108(3) 0.132(3) Uani 1 1 d . . . . .
O12 O 0.7813(6) 0.9401(4) 0.3629(2) 0.103(2) Uani 1 1 d . . . . .
O13 O 0.1589(11) 0.6640(4) -0.0425(3) 0.150(3) Uani 1 1 d . . . . .
O14 O 0.8423(7) 0.9351(4) 0.4941(3) 0.131(3) Uani 1 1 d . . . . .
O15 O 0.0559(7) 1.0180(4) 0.3678(3) 0.124(3) Uani 1 1 d . . . . .
O16 O 0.4772(9) 0.7955(4) 0.0130(3) 0.145(3) Uani 1 1 d . . . . .
O17 O 0.4683(6) 1.0828(4) 0.6905(3) 0.118(3) Uani 1 1 d . . . . .
O18 O 0.5604(9) 0.4862(4) 0.2652(5) 0.189(4) Uani 1 1 d . . . . .
O19 O 0.1088(8) 0.6379(4) 0.2638(4) 0.155(3) Uani 1 1 d . . . . .
O20 O 0.6527(6) 0.8732(4) 0.8486(3) 0.122(3) Uani 1 1 d . . . . .
O21 O 0.4200(8) 0.6809(4) 0.3146(3) 0.135(3) Uani 1 1 d . . . . .
O22 O 0.4855(8) 1.0570(4) 0.7674(3) 0.144(3) Uani 1 1 d . . . . .
O20A O 0.7295(7) 0.8012(4) 0.8113(3) 0.123(3) Uani 1 1 d . . . . .
O24 O 0.5421(6) 0.7445(4) 0.5836(2) 0.116(2) Uani 1 1 d . . . . .
O25 O -0.0088(9) 1.1111(5) 0.3450(3) 0.139(3) Uani 1 1 d . . . . .
O26 O 0.0022(7) 1.1698(4) 0.1218(3) 0.144(3) Uani 1 1 d . . . . .
O27 O -0.0238(8) 1.2103(5) 0.1859(3) 0.126(3) Uani 1 1 d . . . . .
O28 O 0.6354(6) 0.6760(3) 0.4805(3) 0.118(2) Uani 1 1 d . . . . .
O29 O 0.6055(7) 1.1004(4) 0.3901(2) 0.114(2) Uani 1 1 d . . . . .
O30 O 0.9811(6) 0.7015(3) 0.5226(3) 0.116(2) Uani 1 1 d . . . . .
O31 O 0.7982(10) 0.5281(5) 0.3599(4) 0.185(5) Uani 1 1 d . . . . .
O32 O 0.9016(9) 0.4703(5) 0.4158(3) 0.148(3) Uani 1 1 d . . . . .
N1 N 0.5056(7) 1.0440(5) 0.7266(3) 0.111(3) Uani 1 1 d . . . . .
N2 N 0.6739(9) 0.8536(5) 0.8097(3) 0.105(3) Uani 1 1 d . . . . .
N3 N 0.7171(7) 1.0135(4) 0.4283(3) 0.104(3) Uani 1 1 d . . . . .
H3 H 0.7661 0.9824 0.4220 0.125 Uiso 1 1 calc R U . . .
N4 N 0.0369(9) 1.0624(6) 0.3343(6) 0.136(5) Uani 1 1 d . . . . .
N5 N 0.0107(9) 1.1687(6) 0.1679(5) 0.124(4) Uani 1 1 d . . . . .
N6 N 0.2456(9) 0.7212(4) 0.2745(3) 0.111(3) Uani 1 1 d . . . . .
H6 H 0.1877 0.7128 0.2587 0.133 Uiso 1 1 calc R U . . .
N7 N 0.1434(8) 0.9522(5) 0.3000(3) 0.115(3) Uani 1 1 d . . . . .
H7 H 0.1518 0.9540 0.3303 0.138 Uiso 1 1 calc R U . . .
N8 N 0.2728(9) 0.8738(5) 0.0337(3) 0.126(3) Uani 1 1 d . . . . .
H8 H 0.3502 0.8581 0.0398 0.151 Uiso 1 1 calc R U . . .
N9 N 0.1120(9) 1.0606(5) 0.1303(3) 0.119(3) Uani 1 1 d . . . . .
H9 H 0.0899 1.0936 0.1106 0.143 Uiso 1 1 calc R U . . .
N10 N 0.7168(7) 0.8155(4) 0.7125(3) 0.104(3) Uani 1 1 d . . . . .
H10 H 0.7393 0.7918 0.7395 0.125 Uiso 1 1 calc R U . . .
N11 N 0.5761(6) 1.0130(4) 0.6309(3) 0.103(3) Uani 1 1 d . . . . .
H11 H 0.5360 1.0467 0.6355 0.123 Uiso 1 1 calc R U . . .
N12 N 0.7675(7) 0.7086(4) 0.5459(3) 0.106(3) Uani 1 1 d . . . . .
H12 H 0.6951 0.7042 0.5370 0.128 Uiso 1 1 calc R U . . .
C1 C 0.6336(12) 1.0019(6) 0.0968(5) 0.146(5) Uani 1 1 d . . . . .
H1A H 0.6455 0.9967 0.0629 0.219 Uiso 0.5 1 calc R U P . .
H1B H 0.5459 1.0181 0.1041 0.219 Uiso 0.5 1 calc R U P . .
H1C H 0.6541 0.9645 0.1186 0.219 Uiso 0.5 1 calc R U P . .
H1D H 0.5848 0.9894 0.1275 0.219 Uiso 0.5 1 calc R U P . .
H1E H 0.6844 0.9681 0.0863 0.219 Uiso 0.5 1 calc R U P . .
H1F H 0.5762 1.0217 0.0718 0.219 Uiso 0.5 1 calc R U P . .
C2 C 0.7172(12) 1.0418(6) 0.1041(4) 0.133(4) Uani 1 1 d . . . . .
H2A H 0.8054 1.0258 0.0957 0.160 Uiso 1 1 calc R U . . .
H2B H 0.6969 1.0793 0.0816 0.160 Uiso 1 1 calc R U . . .
C3 C 0.7825(11) 1.0175(5) 0.1842(4) 0.101(3) Uani 1 1 d . . . . .
C4 C 0.7685(6) 1.0281(4) 0.23788(19) 0.099(3) Uani 1 1 d G . . . .
C5 C 0.7254(6) 1.0841(3) 0.2477(3) 0.109(4) Uani 1 1 d G . . . .
C6 C 0.7007(6) 1.0921(3) 0.2966(3) 0.104(3) Uani 1 1 d G . . . .
H6A H 0.6719 1.1295 0.3032 0.125 Uiso 1 1 calc R U . . .
C7 C 0.7193(6) 1.0440(4) 0.3357(2) 0.101(3) Uani 1 1 d G . . . .
C8 C 0.7625(6) 0.9879(3) 0.3259(2) 0.106(4) Uani 1 1 d G . . . .
C9 C 0.7871(6) 0.9800(3) 0.2769(3) 0.101(3) Uani 1 1 d G . . . .
H9A H 0.8160 0.9425 0.2704 0.122 Uiso 1 1 calc R U . . .
C10 C 0.6881(11) 1.1871(6) 0.2201(4) 0.128(4) Uani 1 1 d . . . . .
H10A H 0.7568 1.1939 0.2377 0.153 Uiso 1 1 calc R U . . .
H10B H 0.6095 1.1903 0.2415 0.153 Uiso 1 1 calc R U . . .
C11 C 0.6731(11) 1.2338(7) 0.1721(5) 0.148(5) Uani 1 1 d . . . . .
H11 H 0.7509 1.2262 0.1503 0.177 Uiso 1 1 calc R U . . .
C12 C 0.6644(12) 1.2964(7) 0.1793(4) 0.144(5) Uani 1 1 d . . . . .
H12A H 0.6599 1.3228 0.1475 0.216 Uiso 0.5 1 calc R U P . .
H12B H 0.7390 1.3002 0.1946 0.216 Uiso 0.5 1 calc R U P . .
H12C H 0.5889 1.3060 0.2003 0.216 Uiso 0.5 1 calc R U P . .
H12D H 0.6653 1.2966 0.2140 0.216 Uiso 0.5 1 calc R U P . .
H12E H 0.5862 1.3191 0.1670 0.216 Uiso 0.5 1 calc R U P . .
H12F H 0.7363 1.3133 0.1613 0.216 Uiso 0.5 1 calc R U P . .
C13 C 0.5616(11) 1.2284(7) 0.1441(5) 0.159(5) Uani 1 1 d . . . . .
H13A H 0.5600 1.2566 0.1133 0.239 Uiso 0.5 1 calc R U P . .
H13B H 0.4828 1.2360 0.1640 0.239 Uiso 0.5 1 calc R U P . .
H13C H 0.5714 1.1894 0.1374 0.239 Uiso 0.5 1 calc R U P . .
H13D H 0.5161 1.1980 0.1631 0.239 Uiso 0.5 1 calc R U P . .
H13E H 0.5933 1.2186 0.1125 0.239 Uiso 0.5 1 calc R U P . .
H13F H 0.5047 1.2652 0.1391 0.239 Uiso 0.5 1 calc R U P . .
C14 C 0.8454(9) 0.8829(5) 0.3518(3) 0.102(3) Uani 1 1 d . . . . .
H14A H 0.9261 0.8882 0.3325 0.123 Uiso 1 1 calc R U . . .
H14B H 0.7918 0.8688 0.3319 0.123 Uiso 1 1 calc R U . . .
C15 C 0.8703(9) 0.8382(6) 0.3982(4) 0.112(4) Uani 1 1 d . . . . .
H15 H 0.9108 0.8574 0.4195 0.134 Uiso 1 1 calc R U . . .
C16 C 0.7497(11) 0.8213(7) 0.4271(6) 0.210(8) Uani 1 1 d . . . . .
H16A H 0.7711 0.7939 0.4573 0.314 Uiso 0.5 1 calc R U P . .
H16B H 0.7046 0.8033 0.4074 0.314 Uiso 0.5 1 calc R U P . .
H16C H 0.6963 0.8559 0.4351 0.314 Uiso 0.5 1 calc R U P . .
H16D H 0.6769 0.8414 0.4093 0.314 Uiso 0.5 1 calc R U P . .
H16E H 0.7434 0.8321 0.4591 0.314 Uiso 0.5 1 calc R U P . .
H16F H 0.7517 0.7795 0.4314 0.314 Uiso 0.5 1 calc R U P . .
C17 C 0.9608(11) 0.7848(5) 0.3914(4) 0.139(5) Uani 1 1 d . . . . .
H17A H 0.9745 0.7595 0.4233 0.208 Uiso 0.5 1 calc R U P . .
H17B H 1.0410 0.7959 0.3761 0.208 Uiso 0.5 1 calc R U P . .
H17C H 0.9258 0.7644 0.3706 0.208 Uiso 0.5 1 calc R U P . .
H17D H 0.9864 0.7870 0.3567 0.208 Uiso 0.5 1 calc R U P . .
H17E H 0.9199 0.7506 0.4039 0.208 Uiso 0.5 1 calc R U P . .
H17F H 1.0351 0.7822 0.4094 0.208 Uiso 0.5 1 calc R U P . .
C18 C 0.6792(8) 1.0553(6) 0.3896(4) 0.104(4) Uani 1 1 d . . . . .
C19 C 0.6830(6) 1.0165(3) 0.47843(19) 0.094(3) Uani 1 1 d G . . . .
C20 C 0.5840(5) 1.0570(3) 0.4941(2) 0.103(4) Uani 1 1 d G . . . .
H20 H 0.5406 1.0861 0.4708 0.124 Uiso 1 1 calc R U . . .
C21 C 0.5499(5) 1.0539(3) 0.5446(2) 0.105(3) Uani 1 1 d G . . . .
H21 H 0.4837 1.0810 0.5551 0.126 Uiso 1 1 calc R U . . .
C22 C 0.6148(6) 1.0103(3) 0.57945(18) 0.102(3) Uani 1 1 d G . . . .
C23 C 0.7138(6) 0.9698(3) 0.5638(2) 0.108(4) Uani 1 1 d G . . . .
H23 H 0.7572 0.9406 0.5870 0.130 Uiso 1 1 calc R U . . .
C24 C 0.7479(5) 0.9729(3) 0.5132(3) 0.111(4) Uani 1 1 d G . . . .
C25 C 0.9291(13) 0.8990(6) 0.5272(4) 0.160(6) Uani 1 1 d . . . . .
H25A H 0.9540 0.9231 0.5480 0.192 Uiso 1 1 calc R U . . .
H25B H 0.8838 0.8695 0.5488 0.192 Uiso 1 1 calc R U . . .
C26 C 1.0369(11) 0.8708(7) 0.5069(5) 0.161(6) Uani 1 1 d . . . . .
H26 H 1.0062 0.8381 0.4969 0.193 Uiso 1 1 calc R U . . .
C27 C 1.1033(9) 0.9010(5) 0.4579(4) 0.124(4) Uani 1 1 d . . . . .
H27A H 1.1768 0.8747 0.4483 0.185 Uiso 0.5 1 calc R U P . .
H27B H 1.1299 0.9364 0.4628 0.185 Uiso 0.5 1 calc R U P . .
H27C H 1.0443 0.9107 0.4323 0.185 Uiso 0.5 1 calc R U P . .
H27D H 1.0572 0.9398 0.4473 0.185 Uiso 0.5 1 calc R U P . .
H27E H 1.1041 0.8781 0.4328 0.185 Uiso 0.5 1 calc R U P . .
H27F H 1.1898 0.9038 0.4633 0.185 Uiso 0.5 1 calc R U P . .
C28 C 1.1364(9) 0.8385(5) 0.5447(4) 0.124(4) Uani 1 1 d . . . . .
H28A H 1.2098 0.8195 0.5274 0.185 Uiso 0.5 1 calc R U P . .
H28B H 1.0983 0.8094 0.5690 0.185 Uiso 0.5 1 calc R U P . .
H28C H 1.1626 0.8664 0.5609 0.185 Uiso 0.5 1 calc R U P . .
H28D H 1.1040 0.8440 0.5775 0.185 Uiso 0.5 1 calc R U P . .
H28E H 1.2155 0.8542 0.5359 0.185 Uiso 0.5 1 calc R U P . .
H28F H 1.1512 0.7971 0.5440 0.185 Uiso 0.5 1 calc R U P . .
C29 C 0.5918(6) 0.9715(3) 0.6735(2) 0.091(3) Uani 1 1 d G . . . .
C30 C 0.5656(6) 0.9898(3) 0.7188(3) 0.113(4) Uani 1 1 d G . . . .
C31 C 0.5898(7) 0.9497(5) 0.7629(2) 0.104(4) Uani 1 1 d G . . . .
H31 H 0.5723 0.9619 0.7932 0.125 Uiso 1 1 calc R U . . .
C32 C 0.6401(7) 0.8913(4) 0.7617(2) 0.102(4) Uani 1 1 d G . . . .
C33 C 0.6663(6) 0.8730(3) 0.7163(3) 0.099(3) Uani 1 1 d G . . . .
C34 C 0.6421(6) 0.9131(4) 0.6722(2) 0.105(3) Uani 1 1 d G . . . .
H34 H 0.6596 0.9009 0.6419 0.126 Uiso 1 1 calc R U . . .
C35 C 0.7351(7) 0.7919(3) 0.6679(3) 0.105(3) Uani 1 1 d G . . . .
C36 C 0.6274(5) 0.7825(3) 0.6478(3) 0.125(4) Uani 1 1 d G . . . .
H36 H 0.5458 0.7949 0.6614 0.150 Uiso 1 1 calc R U . . .
C37 C 0.6418(6) 0.7545(3) 0.6073(3) 0.102(3) Uani 1 1 d G . . . .
C38 C 0.7637(8) 0.7360(3) 0.5870(2) 0.116(4) Uani 1 1 d G . . . .
C39 C 0.8714(5) 0.7455(3) 0.6072(3) 0.120(4) Uani 1 1 d G . . . .
H39 H 0.9530 0.7331 0.5936 0.143 Uiso 1 1 calc R U . . .
C40 C 0.8570(6) 0.7734(4) 0.6476(3) 0.125(4) Uani 1 1 d G . . . .
H40 H 0.9290 0.7797 0.6611 0.150 Uiso 1 1 calc R U . . .
C41 C 0.4115(8) 0.7570(5) 0.6052(4) 0.103(3) Uani 1 1 d . . . . .
H41A H 0.3520 0.7579 0.5806 0.124 Uiso 1 1 calc R U . . .
H41B H 0.3988 0.7957 0.6138 0.124 Uiso 1 1 calc R U . . .
C42 C 0.3823(9) 0.7137(5) 0.6496(4) 0.103(3) Uani 1 1 d . . . . .
H42 H 0.4395 0.7133 0.6754 0.123 Uiso 1 1 calc R U . . .
C43 C 0.2413(10) 0.7286(6) 0.6692(4) 0.135(4) Uani 1 1 d . . . . .
H43A H 0.2279 0.7667 0.6780 0.202 Uiso 0.5 1 calc R U P . .
H43B H 0.2223 0.6995 0.6980 0.202 Uiso 0.5 1 calc R U P . .
H43C H 0.1859 0.7288 0.6437 0.202 Uiso 0.5 1 calc R U P . .
H43D H 0.1962 0.6966 0.6685 0.202 Uiso 0.5 1 calc R U P . .
H43E H 0.2018 0.7638 0.6485 0.202 Uiso 0.5 1 calc R U P . .
H43F H 0.2382 0.7346 0.7027 0.202 Uiso 0.5 1 calc R U P . .
C44 C 0.4001(13) 0.6498(8) 0.6354(5) 0.188(7) Uani 1 1 d . . . . .
H44A H 0.3784 0.6213 0.6642 0.282 Uiso 0.5 1 calc R U P . .
H44B H 0.4877 0.6390 0.6236 0.282 Uiso 0.5 1 calc R U P . .
H44C H 0.3448 0.6507 0.6097 0.282 Uiso 0.5 1 calc R U P . .
H44D H 0.4289 0.6527 0.6008 0.282 Uiso 0.5 1 calc R U P . .
H44E H 0.3196 0.6350 0.6414 0.282 Uiso 0.5 1 calc R U P . .
H44F H 0.4624 0.6233 0.6553 0.282 Uiso 0.5 1 calc R U P . .
C45 C 0.8769(12) 0.6880(6) 0.5185(4) 0.121(4) Uani 1 1 d . . . . .
C46 C 0.8556(5) 0.6504(3) 0.48374(19) 0.094(3) Uani 1 1 d G . . . .
C47 C 0.7446(4) 0.6399(3) 0.46671(18) 0.107(3) Uani 1 1 d G . . . .
C48 C 0.7512(4) 0.5970(2) 0.43819(14) 0.117(4) Uani 1 1 d G . . . .
H48 H 0.6769 0.5900 0.4268 0.140 Uiso 1 1 calc R U . . .
C49 C 0.8689(4) 0.5646(2) 0.42670(18) 0.136(5) Uani 1 1 d G . . . .
C50 C 0.9799(4) 0.5751(3) 0.4437(2) 0.153(6) Uani 1 1 d G . . . .
C51 C 0.9733(4) 0.6180(3) 0.47225(18) 0.122(4) Uani 1 1 d G . . . .
H51 H 1.0476 0.6251 0.4836 0.146 Uiso 1 1 calc R U . . .
C52 C 0.5176(8) 0.6687(7) 0.4600(4) 0.152(6) Uani 1 1 d . . . . .
H52A H 0.4971 0.6293 0.4724 0.183 Uiso 1 1 calc R U . . .
H52B H 0.5282 0.6754 0.4239 0.183 Uiso 1 1 calc R U . . .
C53 C 0.4121(8) 0.7144(6) 0.4772(4) 0.103(3) Uani 1 1 d . . . . .
H53 H 0.4073 0.7074 0.5136 0.123 Uiso 1 1 calc R U . . .
C54 C 0.4364(10) 0.7773(6) 0.4575(5) 0.137(4) Uani 1 1 d . . . . .
H54A H 0.3665 0.8041 0.4690 0.205 Uiso 0.5 1 calc R U P . .
H54B H 0.4434 0.7850 0.4218 0.205 Uiso 0.5 1 calc R U P . .
H54C H 0.5147 0.7828 0.4692 0.205 Uiso 0.5 1 calc R U P . .
H54D H 0.5166 0.7771 0.4377 0.205 Uiso 0.5 1 calc R U P . .
H54E H 0.4397 0.7963 0.4849 0.205 Uiso 0.5 1 calc R U P . .
H54F H 0.3683 0.7984 0.4375 0.205 Uiso 0.5 1 calc R U P . .
C55 C 0.2871(10) 0.7025(6) 0.4615(5) 0.145(5) Uani 1 1 d . . . . .
H55A H 0.2177 0.7312 0.4705 0.217 Uiso 0.5 1 calc R U P . .
H55B H 0.2715 0.6638 0.4780 0.217 Uiso 0.5 1 calc R U P . .
H55C H 0.2934 0.7049 0.4261 0.217 Uiso 0.5 1 calc R U P . .
H55D H 0.3041 0.6687 0.4459 0.217 Uiso 0.5 1 calc R U P . .
H55E H 0.2503 0.7362 0.4384 0.217 Uiso 0.5 1 calc R U P . .
H55F H 0.2283 0.6950 0.4903 0.217 Uiso 0.5 1 calc R U P . .
C56 C 1.2038(11) 0.5538(6) 0.4332(5) 0.145(5) Uani 1 1 d . . . . .
H56A H 1.2173 0.5445 0.4684 0.174 Uiso 1 1 calc R U . . .
H56B H 1.2046 0.5956 0.4213 0.174 Uiso 1 1 calc R U . . .
C57 C 1.3089(11) 0.5189(7) 0.4052(5) 0.140(5) Uani 1 1 d . . . . .
H57 H 1.2923 0.5293 0.3699 0.168 Uiso 1 1 calc R U . . .
C58 C 1.4442(10) 0.5384(7) 0.4108(5) 0.158(5) Uani 1 1 d . . . . .
H58A H 1.4412 0.5798 0.3975 0.237 Uiso 0.5 1 calc R U P . .
H58B H 1.5114 0.5166 0.3929 0.237 Uiso 0.5 1 calc R U P . .
H58C H 1.4606 0.5305 0.4453 0.237 Uiso 0.5 1 calc R U P . .
H58D H 1.5009 0.5048 0.4263 0.237 Uiso 0.5 1 calc R U P . .
H58E H 1.4308 0.5680 0.4309 0.237 Uiso 0.5 1 calc R U P . .
H58F H 1.4815 0.5541 0.3785 0.237 Uiso 0.5 1 calc R U P . .
C59 C 1.3082(13) 0.4572(7) 0.4213(7) 0.199(8) Uani 1 1 d . . . . .
H59A H 1.3729 0.4362 0.4018 0.298 Uiso 0.5 1 calc R U P . .
H59B H 1.2256 0.4480 0.4172 0.298 Uiso 0.5 1 calc R U P . .
H59C H 1.3257 0.4459 0.4558 0.298 Uiso 0.5 1 calc R U P . .
H59D H 1.2433 0.4505 0.4481 0.298 Uiso 0.5 1 calc R U P . .
H59E H 1.3905 0.4387 0.4326 0.298 Uiso 0.5 1 calc R U P . .
H59F H 1.2904 0.4408 0.3941 0.298 Uiso 0.5 1 calc R U P . .
C60 C 0.8561(15) 0.5188(6) 0.4082(8) 0.182(9) Uani 1 1 d . . . . .
C61 C 0.8974(18) 0.4213(8) 0.3943(6) 0.185(8) Uani 1 1 d . . . . .
H61A H 0.8190 0.4277 0.3775 0.222 Uiso 1 1 calc R U . . .
H61B H 0.8957 0.3866 0.4205 0.222 Uiso 1 1 calc R U . . .
C62 C 1.0090(18) 0.4107(8) 0.3581(7) 0.199(7) Uani 1 1 d . . . . .
H62A H 0.9993 0.3786 0.3429 0.298 Uiso 0.5 1 calc R U P . .
H62B H 1.0865 0.4010 0.3752 0.298 Uiso 0.5 1 calc R U P . .
H62C H 1.0134 0.4455 0.3329 0.298 Uiso 0.5 1 calc R U P . .
H62D H 1.0669 0.4381 0.3578 0.298 Uiso 0.5 1 calc R U P . .
H62E H 0.9797 0.4158 0.3255 0.298 Uiso 0.5 1 calc R U P . .
H62F H 1.0527 0.3712 0.3677 0.298 Uiso 0.5 1 calc R U P . .
C64 C 0.236(2) 0.3561(11) 0.2182(8) 0.251(9) Uiso 1 1 d D . . A 1
C65 C 0.307(3) 0.4415(9) 0.2564(12) 0.304(14) Uiso 1 1 d D . . . .
C66 C 0.3334(7) 0.5038(3) 0.2573(3) 0.156(5) Uani 1 1 d DG U . . .
C67 C 0.2197(6) 0.5429(4) 0.2588(2) 0.145(5) Uani 1 1 d G U . . .
H67 H 0.1430 0.5318 0.2534 0.174 Uiso 1 1 calc R U . . .
C68 C 0.2204(5) 0.5987(4) 0.2683(2) 0.128(4) Uani 1 1 d G U . . .
C69 C 0.3349(5) 0.6154(3) 0.27638(19) 0.122(4) Uani 1 1 d G U . . .
C70 C 0.4487(5) 0.5763(3) 0.27494(16) 0.123(4) Uani 1 1 d G U . . .
H70 H 0.5255 0.5872 0.2804 0.147 Uiso 1 1 calc R U . . .
C71 C 0.4469(11) 0.5197(4) 0.2650(5) 0.143(5) Uani 1 1 d G U . . .
C72 C 0.6801(15) 0.5060(6) 0.2537(6) 0.173(6) Uani 1 1 d . . . . .
H72A H 0.7201 0.5063 0.2837 0.207 Uiso 1 1 calc R U . . .
H72B H 0.6716 0.5452 0.2332 0.207 Uiso 1 1 calc R U . . .
C73 C 0.7667(16) 0.4545(11) 0.2215(13) 0.36(2) Uani 1 1 d D . . . .
H73 H 0.7818 0.4232 0.2509 0.437 Uiso 1 1 calc R U . . .
C74 C 0.895(2) 0.4867(8) 0.2257(8) 0.252(10) Uani 1 1 d . . . . .
H74A H 0.8743 0.5112 0.2501 0.378 Uiso 0.5 1 calc R U P . .
H74B H 0.9165 0.5102 0.1940 0.378 Uiso 0.5 1 calc R U P . .
H74C H 0.9660 0.4568 0.2354 0.378 Uiso 0.5 1 calc R U P . .
H74D H 0.9636 0.4743 0.2029 0.378 Uiso 0.5 1 calc R U P . .
H74E H 0.9214 0.4753 0.2590 0.378 Uiso 0.5 1 calc R U P . .
H74F H 0.8718 0.5287 0.2176 0.378 Uiso 0.5 1 calc R U P . .
C75 C 0.679(5) 0.423(4) 0.1983(19) 1.87(14) Uani 1 1 d D . . . .
H75A H 0.7310 0.3956 0.1806 2.803 Uiso 0.5 1 calc R U P . .
H75B H 0.6271 0.4521 0.1756 2.803 Uiso 0.5 1 calc R U P . .
H75C H 0.6254 0.4032 0.2241 2.803 Uiso 0.5 1 calc R U P . .
H75D H 0.5913 0.4384 0.2063 2.803 Uiso 0.5 1 calc R U P . .
H75E H 0.6952 0.3818 0.2112 2.803 Uiso 0.5 1 calc R U P . .
H75F H 0.6969 0.4307 0.1628 2.803 Uiso 0.5 1 calc R U P . .
C76 C -0.0153(12) 0.6182(9) 0.2707(9) 0.293(13) Uani 1 1 d . . . . .
H76A H -0.0238 0.5915 0.3025 0.352 Uiso 1 1 calc R U . . .
H76B H -0.0248 0.5976 0.2445 0.352 Uiso 1 1 calc R U . . .
C77 C -0.1206(10) 0.6745(9) 0.2688(9) 0.250(12) Uani 1 1 d . . . . .
H77 H -0.1028 0.7066 0.2411 0.300 Uiso 1 1 calc R U . . .
C78 C -0.129(3) 0.6896(17) 0.3111(8) 0.40(3) Uani 1 1 d . . . . .
H78A H -0.1943 0.7232 0.3116 0.602 Uiso 0.5 1 calc R U P . .
H78B H -0.0481 0.6993 0.3168 0.602 Uiso 0.5 1 calc R U P . .
H78C H -0.1507 0.6574 0.3368 0.602 Uiso 0.5 1 calc R U P . .
H78D H -0.0678 0.6634 0.3319 0.602 Uiso 0.5 1 calc R U P . .
H78E H -0.2139 0.6873 0.3266 0.602 Uiso 0.5 1 calc R U P . .
H78F H -0.1114 0.7292 0.3067 0.602 Uiso 0.5 1 calc R U P . .
C79 C -0.2422(15) 0.6467(9) 0.2619(9) 0.265(11) Uani 1 1 d . . . . .
H79A H -0.2296 0.6325 0.2312 0.397 Uiso 0.5 1 calc R U P . .
H79B H -0.3170 0.6762 0.2610 0.397 Uiso 0.5 1 calc R U P . .
H79C H -0.2536 0.6146 0.2891 0.397 Uiso 0.5 1 calc R U P . .
H79D H -0.3039 0.6497 0.2897 0.397 Uiso 0.5 1 calc R U P . .
H79E H -0.2165 0.6060 0.2599 0.397 Uiso 0.5 1 calc R U P . .
H79F H -0.2799 0.6676 0.2318 0.397 Uiso 0.5 1 calc R U P . .
C80 C 0.3369(11) 0.6752(6) 0.2907(5) 0.119(4) Uani 1 1 d . . . . .
C81 C 0.2309(7) 0.7798(4) 0.2793(3) 0.102(4) Uani 1 1 d G . . . .
C82 C 0.1368(6) 0.8167(4) 0.2513(2) 0.132(6) Uani 1 1 d G . . . .
C83 C 0.1049(6) 0.8754(4) 0.2558(2) 0.101(4) Uani 1 1 d G . . . .
H83 H 0.0429 0.9003 0.2368 0.122 Uiso 1 1 calc R U . . .
C84 C 0.1661(5) 0.8967(2) 0.28888(13) 0.104(4) Uani 1 1 d G . . . .
C85 C 0.2592(5) 0.8598(2) 0.31733(12) 0.101(3) Uani 1 1 d G . . . .
H85 H 0.2999 0.8743 0.3394 0.122 Uiso 1 1 calc R U . . .
C86 C 0.2916(6) 0.8011(2) 0.31281(11) 0.103(3) Uani 1 1 d G . . . .
H86 H 0.3533 0.7762 0.3320 0.124 Uiso 1 1 calc R U . . .
C87 C 0.0014(8) 0.8368(6) 0.1838(4) 0.132(5) Uani 1 1 d . . . . .
H87A H 0.0465 0.8693 0.1676 0.159 Uiso 1 1 calc R U . . .
H87B H -0.0767 0.8526 0.2013 0.159 Uiso 1 1 calc R U . . .
C88 C -0.0302(11) 0.8047(6) 0.1456(4) 0.124(4) Uani 1 1 d . . . . .
H88 H -0.0852 0.7757 0.1625 0.148 Uiso 1 1 calc R U . . .
C89 C -0.1113(13) 0.8524(6) 0.1085(5) 0.162(5) Uani 1 1 d . . . . .
H89A H -0.1340 0.8349 0.0828 0.244 Uiso 0.5 1 calc R U P . .
H89B H -0.0619 0.8833 0.0939 0.244 Uiso 0.5 1 calc R U P . .
H89C H -0.1878 0.8685 0.1260 0.244 Uiso 0.5 1 calc R U P . .
H89D H -0.1218 0.8896 0.1190 0.244 Uiso 0.5 1 calc R U P . .
H89E H -0.1939 0.8412 0.1079 0.244 Uiso 0.5 1 calc R U P . .
H89F H -0.0681 0.8559 0.0758 0.244 Uiso 0.5 1 calc R U P . .
C90 C 0.0927(13) 0.7710(7) 0.1233(4) 0.166(6) Uani 1 1 d . . . . .
H90A H 0.0704 0.7511 0.0990 0.249 Uiso 0.5 1 calc R U P . .
H90B H 0.1345 0.7427 0.1493 0.249 Uiso 0.5 1 calc R U P . .
H90C H 0.1496 0.7984 0.1076 0.249 Uiso 0.5 1 calc R U P . .
H90D H 0.1659 0.7770 0.1382 0.249 Uiso 0.5 1 calc R U P . .
H90E H 0.1018 0.7855 0.0880 0.249 Uiso 0.5 1 calc R U P . .
H90F H 0.0868 0.7297 0.1297 0.249 Uiso 0.5 1 calc R U P . .
C91 C 0.1080(9) 1.0066(6) 0.2676(4) 0.104(4) Uani 1 1 d . . . . .
C92 C 0.1248(8) 1.0107(6) 0.2161(4) 0.101(3) Uani 1 1 d . . . . .
H92 H 0.1594 0.9767 0.2043 0.121 Uiso 1 1 calc R U . . .
C93 C 0.0941(10) 1.0611(7) 0.1819(5) 0.116(4) Uani 1 1 d . . . . .
C94 C 0.0453(10) 1.1124(7) 0.2001(5) 0.109(4) Uani 1 1 d . . . . .
C95 C 0.0305(8) 1.1109(6) 0.2496(5) 0.114(4) Uani 1 1 d . . . . .
H95 H -0.0011 1.1447 0.2623 0.137 Uiso 1 1 calc R U . . .
C96 C 0.0670(11) 1.0522(6) 0.2837(3) 0.102(4) Uani 1 1 d . . . . .
C97 C 0.1603(5) 1.0139(2) 0.10839(16) 0.132(6) Uani 1 1 d G . . . .
C98 C 0.0949(5) 1.0131(2) 0.06747(16) 0.128(5) Uani 1 1 d G . . . .
H98 H 0.0273 1.0428 0.0578 0.154 Uiso 1 1 calc R U . . .
C99 C 0.1306(4) 0.9679(2) 0.04094(14) 0.148(6) Uani 1 1 d G . . . .
H99 H 0.0869 0.9674 0.0136 0.177 Uiso 1 1 calc R U . . .
C100 C 0.2317(4) 0.9235(2) 0.05534(12) 0.114(4) Uani 1 1 d G . . . .
C101 C 0.2970(3) 0.9243(2) 0.09626(12) 0.099(4) Uani 1 1 d G . . . .
C102 C 0.2613(4) 0.9695(2) 0.12279(14) 0.111(4) Uani 1 1 d G . . . .
H102 H 0.3051 0.9700 0.1502 0.133 Uiso 1 1 calc R U . . .
C103 C 0.4489(11) 0.8697(6) 0.1551(4) 0.121(4) Uani 1 1 d . . . . .
H10C H 0.3801 0.8665 0.1813 0.145 Uiso 1 1 calc R U . . .
H10D H 0.4898 0.9031 0.1568 0.145 Uiso 1 1 calc R U . . .
C104 C 0.5441(13) 0.8149(7) 0.1621(5) 0.120(4) Uani 1 1 d . . . . .
H104 H 0.6100 0.8181 0.1343 0.144 Uiso 1 1 calc R U . . .
C105 C 0.4871(15) 0.7665(7) 0.1624(5) 0.159(5) Uani 1 1 d . . . . .
H10E H 0.4472 0.7714 0.1319 0.238 Uiso 0.5 1 calc R U P . .
H10F H 0.4234 0.7622 0.1899 0.238 Uiso 0.5 1 calc R U P . .
H10G H 0.5509 0.7319 0.1658 0.238 Uiso 0.5 1 calc R U P . .
H10H H 0.5005 0.7389 0.1932 0.238 Uiso 0.5 1 calc R U P . .
H10I H 0.5242 0.7481 0.1351 0.238 Uiso 0.5 1 calc R U P . .
H10J H 0.3968 0.7785 0.1593 0.238 Uiso 0.5 1 calc R U P . .
C106 C 0.6064(13) 0.8074(7) 0.2088(5) 0.163(6) Uani 1 1 d . . . . .
H10K H 0.6464 0.8413 0.2082 0.244 Uiso 0.5 1 calc R U P . .
H10L H 0.6701 0.7728 0.2120 0.244 Uiso 0.5 1 calc R U P . .
H10M H 0.5432 0.8032 0.2364 0.244 Uiso 0.5 1 calc R U P . .
H10N H 0.5934 0.7702 0.2296 0.244 Uiso 0.5 1 calc R U P . .
H10O H 0.5697 0.8387 0.2258 0.244 Uiso 0.5 1 calc R U P . .
H10P H 0.6966 0.8083 0.2014 0.244 Uiso 0.5 1 calc R U P . .
C107 C 0.2167(12) 0.8430(6) 0.0038(4) 0.115(4) Uani 1 1 d . . . . .
C108 C 0.2725(6) 0.7842(3) -0.00638(12) 0.118(4) Uani 1 1 d G . . . .
C109 C 0.1889(7) 0.7518(3) -0.02027(14) 0.135(5) Uani 1 1 d G . . . .
H109 H 0.1034 0.7679 -0.0239 0.162 Uiso 1 1 calc R U . . .
C110 C 0.2333(8) 0.6952(3) -0.02868(16) 0.145(6) Uani 1 1 d G . . . .
C111 C 0.3612(9) 0.6711(3) -0.02321(17) 0.167(7) Uani 1 1 d DG . . . .
C112 C 0.4447(7) 0.7035(3) -0.00932(16) 0.160(6) Uani 1 1 d G . . . .
H112 H 0.5303 0.6873 -0.0057 0.192 Uiso 1 1 calc R U . . .
C113 C 0.4004(6) 0.7600(3) -0.00090(13) 0.130(5) Uani 1 1 d G . . . .
C114 C 0.0218(14) 0.6909(6) -0.0501(4) 0.129(4) Uani 1 1 d . . . . .
H11A H -0.0226 0.6998 -0.0193 0.154 Uiso 1 1 calc R U . . .
H11B H 0.0170 0.7268 -0.0752 0.154 Uiso 1 1 calc R U . . .
C115 C -0.0351(13) 0.6444(7) -0.0669(5) 0.146(5) Uani 1 1 d . . . . .
H115 H -0.0276 0.6080 -0.0416 0.175 Uiso 1 1 calc R U . . .
C116 C -0.1853(13) 0.6714(7) -0.0733(6) 0.185(6) Uani 1 1 d . . . . .
H11C H -0.2269 0.6440 -0.0848 0.278 Uiso 0.5 1 calc R U P . .
H11D H -0.1915 0.7079 -0.0971 0.278 Uiso 0.5 1 calc R U P . .
H11E H -0.2262 0.6784 -0.0418 0.278 Uiso 0.5 1 calc R U P . .
H11F H -0.2028 0.7095 -0.0643 0.278 Uiso 0.5 1 calc R U P . .
H11G H -0.2382 0.6456 -0.0520 0.278 Uiso 0.5 1 calc R U P . .
H11H H -0.2035 0.6752 -0.1073 0.278 Uiso 0.5 1 calc R U P . .
C117 C 0.0311(16) 0.6324(7) -0.1164(6) 0.188(6) Uani 1 1 d . . . . .
H11I H -0.0095 0.6042 -0.1274 0.281 Uiso 0.5 1 calc R U P . .
H11J H 0.1199 0.6169 -0.1123 0.281 Uiso 0.5 1 calc R U P . .
H11K H 0.0247 0.6684 -0.1407 0.281 Uiso 0.5 1 calc R U P . .
H11L H 0.0996 0.6554 -0.1262 0.281 Uiso 0.5 1 calc R U P . .
H11M H -0.0298 0.6428 -0.1414 0.281 Uiso 0.5 1 calc R U P . .
H11N H 0.0654 0.5913 -0.1129 0.281 Uiso 0.5 1 calc R U P . .
C118 C 0.6043(17) 0.7917(8) -0.0058(5) 0.162(6) Uani 1 1 d . . . . .
H11C H 0.6078 0.7935 -0.0414 0.194 Uiso 1 1 calc R U . . .
H11D H 0.6503 0.7538 0.0091 0.194 Uiso 1 1 calc R U . . .
C119 C 0.6712(15) 0.8400(11) 0.0036(6) 0.180(7) Uani 1 1 d . . . . .
H119 H 0.6647 0.8398 0.0394 0.216 Uiso 1 1 calc R U . . .
C120 C 0.6090(17) 0.8948(9) -0.0219(6) 0.229(10) Uani 1 1 d . . . . .
H12G H 0.5231 0.9025 -0.0072 0.344 Uiso 0.5 1 calc R U P . .
H12H H 0.6064 0.8932 -0.0563 0.344 Uiso 0.5 1 calc R U P . .
H12I H 0.6555 0.9257 -0.0194 0.344 Uiso 0.5 1 calc R U P . .
H12J H 0.6669 0.9118 -0.0480 0.344 Uiso 0.5 1 calc R U P . .
H12K H 0.5836 0.9210 0.0010 0.344 Uiso 0.5 1 calc R U P . .
H12L H 0.5345 0.8886 -0.0359 0.344 Uiso 0.5 1 calc R U P . .
C121 C 0.8071(11) 0.8239(7) -0.0136(4) 0.149(5) Uani 1 1 d . . . . .
H12M H 0.8433 0.7882 0.0075 0.223 Uiso 0.5 1 calc R U P . .
H12N H 0.8540 0.8551 -0.0122 0.223 Uiso 0.5 1 calc R U P . .
H12O H 0.8122 0.8181 -0.0472 0.223 Uiso 0.5 1 calc R U P . .
H12P H 0.8297 0.8527 -0.0421 0.223 Uiso 0.5 1 calc R U P . .
H12Q H 0.8190 0.7859 -0.0225 0.223 Uiso 0.5 1 calc R U P . .
H12R H 0.8608 0.8228 0.0126 0.223 Uiso 0.5 1 calc R U P . .
C122 C 0.422(3) 0.6192(9) -0.0412(10) 0.266(11) Uiso 1 1 d D . . . .
C126 C 0.350(5) 0.5096(16) -0.056(2) 0.55(3) Uiso 1 1 d D . . B 1
O7B O 0.247(2) 0.4233(11) 0.2193(9) 0.394(11) Uiso 1 1 d D . . A 1

loop_
_atom_site_aniso_label
_atom_site_aniso_U_11
_atom_site_aniso_U_22
_atom_site_aniso_U_33
_atom_site_aniso_U_23
_atom_site_aniso_U_13
_atom_site_aniso_U_12
O1 0.080(5) 0.189(9) 0.099(5) -0.024(5) -0.011(4) -0.031(5)
O2 0.094(5) 0.183(8) 0.063(4) 0.016(4) -0.022(3) -0.022(5)
O4 0.101(5) 0.170(8) 0.081(5) 0.012(4) -0.015(4) -0.014(5)
O5 0.073(4) 0.154(7) 0.171(7) -0.062(6) 0.004(4) -0.017(4)
O6 0.099(5) 0.184(8) 0.060(4) 0.004(4) -0.007(3) -0.010(5)
O7 0.265(16) 0.283(17) 0.53(3) -0.133(19) -0.197(18) -0.089(14)
O9 0.104(5) 0.124(7) 0.117(6) 0.011(5) 0.005(4) -0.024(5)
O10 0.114(6) 0.168(8) 0.107(5) 0.010(5) -0.025(4) -0.035(5)
O12 0.086(4) 0.136(6) 0.085(4) -0.011(4) -0.005(3) -0.023(4)
O13 0.165(9) 0.118(7) 0.156(8) 0.023(6) -0.031(6) -0.042(6)
O14 0.095(5) 0.156(7) 0.107(5) 0.006(5) 0.011(4) 0.026(5)
O15 0.121(6) 0.133(7) 0.099(5) 0.015(5) 0.001(4) -0.019(5)
O16 0.113(6) 0.191(9) 0.124(6) 0.003(6) -0.017(5) -0.042(6)
O17 0.080(4) 0.180(8) 0.087(5) -0.003(5) -0.003(3) -0.026(4)
O18 0.099(6) 0.155(9) 0.304(13) -0.033(8) -0.047(7) 0.010(6)
O19 0.098(6) 0.144(7) 0.217(9) -0.018(6) -0.016(5) -0.018(5)
O20 0.110(5) 0.171(8) 0.075(5) -0.004(5) 0.007(4) -0.024(5)
O21 0.097(5) 0.151(8) 0.159(7) -0.024(6) -0.042(5) -0.011(5)
O22 0.175(7) 0.173(8) 0.077(5) -0.021(5) 0.008(5) -0.023(6)
O20A 0.109(5) 0.148(7) 0.092(5) 0.010(5) -0.014(4) 0.000(5)
O24 0.076(4) 0.191(8) 0.076(4) -0.025(4) 0.008(3) -0.021(4)
O25 0.150(7) 0.170(9) 0.094(5) -0.010(6) -0.010(5) -0.030(7)
O26 0.121(6) 0.222(10) 0.072(5) 0.020(5) -0.022(4) -0.032(5)
O27 0.106(6) 0.145(8) 0.105(6) 0.019(5) 0.008(4) -0.016(6)
O28 0.071(4) 0.149(7) 0.121(5) -0.011(5) 0.006(4) -0.007(4)
O29 0.089(5) 0.142(7) 0.097(5) -0.009(4) -0.004(4) 0.002(5)
O30 0.068(4) 0.151(7) 0.123(5) -0.012(5) 0.017(4) -0.029(4)
O31 0.163(9) 0.232(13) 0.158(8) -0.018(8) -0.027(7) -0.038(8)
O32 0.208(9) 0.111(7) 0.146(7) -0.086(6) -0.030(6) 0.003(7)
N1 0.074(5) 0.210(12) 0.050(5) -0.023(6) -0.003(4) -0.031(6)
N2 0.098(6) 0.137(9) 0.071(6) 0.023(6) -0.005(5) -0.049(6)
N3 0.089(5) 0.125(7) 0.081(5) 0.013(5) 0.005(4) -0.016(5)
N4 0.083(6) 0.098(8) 0.215(15) -0.002(10) 0.001(7) -0.023(6)
N5 0.068(6) 0.155(12) 0.140(11) -0.010(10) 0.005(6) -0.023(7)
N6 0.112(7) 0.098(7) 0.114(6) 0.026(6) -0.013(5) -0.047(6)
N7 0.100(6) 0.122(8) 0.102(6) 0.039(6) -0.026(5) -0.026(6)
N8 0.105(7) 0.188(11) 0.086(6) -0.001(6) -0.025(5) -0.045(7)
N9 0.120(7) 0.152(10) 0.072(6) 0.005(5) 0.005(5) -0.025(6)
N10 0.091(5) 0.139(8) 0.076(5) 0.007(5) -0.012(4) -0.030(5)
N11 0.064(4) 0.150(8) 0.089(5) -0.014(5) -0.010(4) -0.010(5)
N12 0.077(5) 0.122(7) 0.107(6) 0.004(5) 0.014(5) -0.025(5)
C1 0.143(10) 0.148(12) 0.133(10) 0.033(8) -0.012(8) -0.058(9)
C2 0.149(10) 0.173(12) 0.077(7) 0.013(7) 0.013(6) -0.084(10)
C3 0.079(7) 0.096(9) 0.114(9) 0.010(7) -0.004(6) -0.012(6)
C4 0.072(6) 0.146(10) 0.079(7) -0.023(7) 0.012(5) -0.028(6)
C5 0.083(7) 0.143(12) 0.095(8) 0.006(8) -0.001(6) -0.041(7)
C6 0.087(7) 0.106(9) 0.106(8) 0.003(7) -0.010(6) -0.005(6)
C7 0.067(6) 0.117(9) 0.112(9) -0.012(8) 0.001(5) -0.010(6)
C8 0.082(6) 0.163(12) 0.062(6) 0.018(7) 0.004(5) -0.041(7)
C9 0.085(6) 0.103(8) 0.097(7) 0.032(6) -0.014(5) -0.019(5)
C10 0.110(8) 0.114(10) 0.128(9) 0.043(8) 0.006(7) -0.024(8)
C11 0.103(8) 0.178(14) 0.127(9) 0.069(10) -0.011(7) -0.042(9)
C12 0.141(10) 0.148(12) 0.122(9) 0.023(9) 0.019(7) -0.047(10)
C13 0.094(8) 0.234(16) 0.127(10) 0.039(9) -0.014(7) -0.050(9)
C14 0.090(7) 0.118(9) 0.083(6) 0.017(6) -0.014(5) -0.012(6)
C15 0.064(6) 0.174(12) 0.088(7) -0.010(7) 0.006(5) -0.019(6)
C16 0.094(9) 0.194(15) 0.266(18) 0.053(13) 0.052(10) 0.024(9)
C17 0.117(9) 0.144(11) 0.120(9) 0.017(8) 0.025(7) 0.006(8)
C18 0.040(5) 0.139(11) 0.123(9) 0.004(8) -0.004(5) -0.017(5)
C19 0.051(5) 0.103(8) 0.120(8) -0.003(6) 0.006(5) -0.021(5)
C20 0.055(5) 0.167(11) 0.075(6) 0.010(6) -0.025(4) -0.014(6)
C21 0.056(5) 0.144(10) 0.103(7) 0.008(7) -0.014(5) -0.015(5)
C22 0.050(5) 0.155(11) 0.103(8) -0.015(7) -0.026(5) -0.022(6)
C23 0.072(6) 0.158(11) 0.092(7) -0.021(7) -0.004(5) -0.013(6)
C24 0.073(6) 0.148(11) 0.099(8) 0.014(7) -0.026(6) -0.016(7)
C25 0.149(11) 0.191(14) 0.084(7) 0.034(8) 0.005(7) 0.049(10)
C26 0.085(8) 0.207(15) 0.156(12) 0.008(10) 0.015(8) 0.009(9)
C27 0.082(6) 0.109(9) 0.152(9) 0.036(7) 0.012(6) -0.025(6)
C28 0.082(7) 0.130(10) 0.139(9) 0.016(7) -0.038(6) 0.006(6)
C29 0.065(5) 0.138(10) 0.076(6) -0.018(7) -0.011(5) -0.031(6)
C30 0.088(7) 0.150(12) 0.106(9) -0.058(9) 0.008(6) 0.003(7)
C31 0.083(6) 0.173(12) 0.071(6) -0.058(8) 0.014(5) -0.035(7)
C32 0.094(7) 0.150(11) 0.081(7) -0.064(8) 0.015(5) -0.036(7)
C33 0.082(6) 0.093(8) 0.116(9) 0.001(8) -0.005(6) -0.025(6)
C34 0.091(7) 0.115(9) 0.088(7) 0.015(7) 0.004(5) -0.011(6)
C35 0.084(7) 0.139(10) 0.091(7) -0.008(7) -0.005(6) -0.030(6)
C36 0.080(7) 0.196(13) 0.095(8) -0.003(8) -0.011(6) -0.041(7)
C37 0.087(7) 0.135(10) 0.075(6) 0.011(6) -0.027(5) -0.016(6)
C38 0.085(7) 0.151(11) 0.071(6) 0.035(6) 0.015(6) 0.013(7)
C39 0.062(6) 0.138(11) 0.136(10) 0.014(8) -0.015(6) 0.002(6)
C40 0.079(7) 0.178(13) 0.122(9) -0.027(8) 0.004(6) -0.039(7)
C41 0.065(5) 0.124(9) 0.108(7) -0.001(6) 0.007(5) -0.014(5)
C42 0.086(7) 0.108(9) 0.107(8) -0.009(7) 0.002(5) -0.014(6)
C43 0.100(8) 0.184(13) 0.117(9) -0.017(8) 0.005(6) -0.035(8)
C44 0.142(11) 0.225(19) 0.152(12) 0.047(12) 0.042(9) -0.040(12)
C45 0.103(9) 0.168(12) 0.088(7) -0.003(7) 0.017(6) -0.053(9)
C46 0.073(6) 0.104(8) 0.101(7) -0.008(6) 0.009(5) -0.031(6)
C47 0.071(6) 0.139(10) 0.118(8) -0.024(7) 0.000(6) -0.045(7)
C48 0.145(10) 0.155(11) 0.069(6) -0.012(6) -0.038(6) -0.070(9)
C49 0.082(7) 0.085(8) 0.193(11) -0.016(8) 0.060(7) 0.062(6)
C50 0.021(4) 0.265(17) 0.134(9) 0.032(10) 0.024(5) -0.018(7)
C51 0.121(10) 0.161(12) 0.090(8) -0.037(8) -0.018(7) -0.022(8)
C52 0.027(4) 0.299(17) 0.106(8) -0.011(9) -0.009(4) 0.014(7)
C53 0.057(5) 0.154(11) 0.103(7) -0.019(7) -0.008(5) -0.038(6)
C54 0.090(7) 0.147(12) 0.168(11) -0.010(9) 0.001(7) -0.037(8)
C55 0.087(8) 0.179(13) 0.169(11) -0.057(10) -0.001(7) 0.003(8)
C56 0.101(9) 0.139(11) 0.166(11) -0.005(9) 0.029(8) 0.006(8)
C57 0.101(9) 0.168(14) 0.125(9) 0.003(9) 0.017(7) -0.002(9)
C58 0.088(8) 0.237(17) 0.164(11) -0.074(11) 0.023(7) -0.042(9)
C59 0.120(10) 0.147(14) 0.27(2) 0.033(13) 0.056(11) -0.003(10)
C60 0.166(13) 0.044(7) 0.32(2) -0.083(11) 0.108(14) 0.027(8)
C61 0.236(18) 0.153(15) 0.133(12) -0.031(11) -0.008(12) 0.069(13)
C62 0.217(18) 0.184(17) 0.191(17) -0.005(13) -0.068(15) -0.022(14)
C66 0.103(7) 0.147(10) 0.220(13) -0.022(10) -0.036(9) -0.023(6)
C67 0.081(6) 0.165(11) 0.194(12) -0.032(10) -0.029(7) -0.027(7)
C68 0.089(6) 0.139(9) 0.147(9) -0.006(8) -0.015(7) -0.016(7)
C69 0.078(6) 0.133(9) 0.142(9) 0.005(8) 0.000(6) -0.023(6)
C70 0.073(5) 0.127(8) 0.148(9) 0.023(8) -0.006(6) -0.021(6)
C71 0.086(6) 0.099(7) 0.219(13) 0.037(8) -0.022(7) -0.019(7)
C72 0.131(12) 0.140(13) 0.219(15) 0.035(11) -0.016(11) -0.027(10)
C73 0.089(12) 0.22(2) 0.72(6) -0.07(3) 0.11(2) 0.034(13)
C74 0.26(2) 0.165(17) 0.30(2) -0.053(16) 0.015(19) 0.057(17)
C75 2.00(19) 1.22(18) 2.00(19) -0.40(18) 2.00(19) -0.40(18)
C76 0.057(8) 0.31(3) 0.46(3) 0.06(2) 0.018(12) -0.075(12)
C77 0.029(6) 0.26(2) 0.36(3) 0.143(19) 0.021(9) -0.011(8)
C78 0.39(4) 0.64(6) 0.146(17) -0.18(3) -0.08(2) 0.17(4)
C79 0.129(14) 0.24(2) 0.41(3) 0.00(2) -0.103(16) -0.004(13)
C80 0.078(7) 0.135(11) 0.116(9) 0.029(8) 0.004(6) -0.012(8)
C81 0.075(6) 0.096(8) 0.113(8) 0.041(7) 0.007(5) -0.037(6)
C82 0.085(8) 0.176(14) 0.091(8) 0.031(9) 0.031(6) 0.011(9)
C83 0.081(6) 0.173(12) 0.050(5) -0.007(6) -0.027(4) -0.024(7)
C84 0.108(7) 0.056(6) 0.097(7) 0.056(6) 0.017(6) 0.023(6)
C85 0.145(9) 0.048(6) 0.106(7) -0.005(6) 0.033(6) -0.039(6)
C86 0.073(6) 0.148(11) 0.080(6) -0.001(7) -0.018(5) -0.012(6)
C87 0.054(5) 0.222(14) 0.102(8) 0.011(9) -0.003(5) -0.023(7)
C88 0.098(8) 0.178(13) 0.086(7) 0.013(8) -0.019(6) -0.041(8)
C89 0.174(12) 0.198(15) 0.136(10) -0.009(10) -0.058(9) -0.088(11)
C90 0.148(11) 0.246(17) 0.097(8) -0.014(9) 0.021(8) -0.056(11)
C91 0.077(6) 0.169(13) 0.105(8) -0.110(10) 0.013(5) -0.038(7)
C92 0.072(6) 0.142(11) 0.100(7) -0.065(8) -0.004(5) 0.003(6)
C93 0.071(6) 0.118(10) 0.134(11) 0.034(9) -0.013(6) -0.009(6)
C94 0.070(6) 0.124(11) 0.107(9) 0.042(8) -0.018(6) -0.019(7)
C95 0.065(6) 0.156(12) 0.119(9) -0.023(9) 0.007(6) -0.023(6)
C96 0.138(9) 0.158(12) 0.031(4) -0.028(6) 0.019(5) -0.083(8)
C97 0.092(8) 0.213(16) 0.080(8) 0.055(9) -0.050(6) -0.069(9)
C98 0.099(8) 0.095(9) 0.153(11) 0.027(7) 0.043(7) -0.006(7)
C99 0.064(6) 0.187(14) 0.147(11) 0.059(9) -0.037(6) 0.010(7)
C100 0.142(10) 0.133(11) 0.082(7) -0.026(7) 0.017(7) -0.071(9)
C101 0.091(7) 0.183(12) 0.041(4) -0.015(6) -0.010(4) -0.077(7)
C102 0.090(7) 0.208(13) 0.039(4) 0.003(6) -0.025(4) -0.055(7)
C103 0.113(8) 0.178(13) 0.082(7) -0.003(8) -0.013(6) -0.075(9)
C104 0.120(10) 0.137(12) 0.114(9) -0.027(9) -0.026(7) -0.040(10)
C105 0.187(14) 0.167(15) 0.106(9) -0.004(10) -0.024(9) -0.003(12)
C106 0.181(13) 0.196(15) 0.107(9) -0.053(9) -0.035(9) 0.027(11)
C107 0.117(9) 0.144(11) 0.074(7) 0.034(7) -0.013(6) -0.059(9)
C108 0.155(12) 0.094(9) 0.087(7) 0.022(7) -0.020(7) -0.015(9)
C109 0.161(11) 0.193(15) 0.074(7) -0.019(8) 0.015(7) -0.112(12)
C110 0.194(17) 0.151(14) 0.111(10) -0.012(9) -0.021(10) -0.098(14)
C111 0.120(11) 0.24(2) 0.134(11) 0.007(12) -0.019(9) -0.067(12)
C112 0.171(14) 0.191(16) 0.104(9) 0.012(10) -0.027(9) -0.030(12)
C113 0.109(9) 0.152(13) 0.113(9) 0.039(9) -0.039(7) -0.038(10)
C114 0.180(13) 0.148(12) 0.081(7) -0.028(7) -0.011(7) -0.083(11)
C115 0.150(12) 0.195(15) 0.092(9) -0.025(9) -0.016(8) -0.019(11)
C116 0.126(11) 0.205(16) 0.214(16) 0.010(12) -0.021(10) -0.055(11)
C117 0.205(15) 0.201(17) 0.165(14) -0.026(12) -0.022(12) -0.061(13)
C118 0.147(13) 0.214(18) 0.113(10) -0.039(11) 0.012(9) -0.001(12)
C119 0.127(12) 0.28(2) 0.140(13) -0.017(14) -0.036(10) -0.069(14)
C120 0.170(15) 0.31(3) 0.154(14) 0.073(15) -0.011(11) -0.032(16)
C121 0.110(9) 0.233(16) 0.119(9) -0.048(9) 0.017(7) -0.071(9)

loop_
_atom_type_symbol
_atom_type_description
_atom_type_scat_dispersion_real
_atom_type_scat_dispersion_imag
_atom_type_scat_source
C C 0.0192 0.0096 'International Tables Vol C Tables 4.2.6.8 and 6.1.1.4'
H H 0.0000 0.0000 'International Tables Vol C Tables 4.2.6.8 and 6.1.1.4'
N N 0.0330 0.0189 'International Tables Vol C Tables 4.2.6.8 and 6.1.1.4'
O O 0.0517 0.0336 'International Tables Vol C Tables 4.2.6.8 and 6.1.1.4'

loop_
_geom_angle_atom_site_label_1
_geom_angle_atom_site_label_2
_geom_angle_atom_site_label_3
_geom_angle
C82 O2 C87 116.4(9)
C3 O4 C2 117.1(10)
C50 O5 C56 111.0(7)
C101 O6 C103 117.9(8)
C122 O8 C126 155(3)
C5 O9 C10 118.1(8)
C8 O12 C14 120.3(7)
C110 O13 C114 118.2(9)
C24 O14 C25 117.3(8)
C118 O16 C113 118.3(11)
C71 O18 C72 126.2(11)
C68 O19 C76 121.5(11)
C37 O24 C41 118.8(7)
C47 O28 C52 114.5(7)
C60 O32 C61 134.9(15)
O22 N1 O17 116.8(11)
O22 N1 C30 123.5(10)
O17 N1 C30 119.7(8)
O20 N2 O20A 119.3(9)
O20 N2 C32 120.7(11)
O20A N2 C32 119.9(10)
C18 N3 C19 125.1(9)
O25 N4 O15 120.2(14)
O25 N4 C96 124.3(13)
O15 N4 C96 115.4(12)
O27 N5 O26 122.4(13)
O27 N5 C94 118.6(14)
O26 N5 C94 118.2(13)
C80 N6 C81 130.3(10)
C84 N7 C91 127.9(8)
C100 N8 C107 135.3(9)
C97 N9 C93 127.4(10)
C33 N10 C35 126.2(7)
C29 N11 C22 131.4(8)
C38 N12 C45 126.3(9)
O4 C2 C1 113.0(9)
O1 C3 O4 125.7(11)
O1 C3 C4 117.5(9)
O4 C3 C4 116.6(10)
C5 C4 C9 120.0
C5 C4 C3 120.6(7)
C9 C4 C3 119.1(7)
O9 C5 C4 119.0(7)
O9 C5 C6 120.8(7)
C4 C5 C6 120.0
C7 C6 C5 120.0
C6 C7 C8 120.0
C6 C7 C18 117.3(7)
C8 C7 C18 122.6(7)
O12 C8 C9 118.4(7)
O12 C8 C7 121.6(7)
C9 C8 C7 120.0
C8 C9 C4 120.0
O9 C10 C11 110.4(12)
C13 C11 C10 112.6(11)
C13 C11 C12 110.0(12)
C10 C11 C12 114.3(13)
O12 C14 C15 111.5(9)
C17 C15 C14 115.1(9)
C17 C15 C16 110.0(11)
C14 C15 C16 113.0(9)
O29 C18 N3 128.0(11)
O29 C18 C7 112.7(9)
N3 C18 C7 119.0(10)
C20 C19 C24 120.0
C20 C19 N3 123.7(6)
C24 C19 N3 116.1(6)
C19 C20 C21 120.0
C22 C21 C20 120.0
C23 C22 C21 120.0
C23 C22 N11 124.5(6)
C21 C22 N11 115.4(6)
C22 C23 C24 120.0
O14 C24 C23 124.5(5)
O14 C24 C19 115.5(5)
C23 C24 C19 120.0
C26 C25 O14 117.0(10)
C25 C26 C27 120.2(12)
C25 C26 C28 114.5(12)
C27 C26 C28 111.3(9)
N11 C29 C30 118.2(7)
N11 C29 C34 121.6(7)
C30 C29 C34 120.0
N1 C30 C29 127.0(7)
N1 C30 C31 112.8(7)
C29 C30 C31 120.0
C32 C31 C30 120.0
C33 C32 C31 120.0
C33 C32 N2 123.8(8)
C31 C32 N2 115.9(8)
N10 C33 C32 122.8(6)
N10 C33 C34 117.2(6)
C32 C33 C34 120.0
C33 C34 C29 120.0
C36 C35 C40 120.0
C36 C35 N10 118.3(6)
C40 C35 N10 121.5(6)
C35 C36 C37 120.0
O24 C37 C36 124.9(6)
O24 C37 C38 115.1(6)
C36 C37 C38 120.0
C39 C38 C37 120.0
C39 C38 N12 124.5(6)
C37 C38 N12 115.5(6)
C40 C39 C38 120.0
C39 C40 C35 120.0
O24 C41 C42 113.0(8)
C41 C42 C43 109.9(9)
C41 C42 C44 109.2(10)
C43 C42 C44 107.7(10)
O30 C45 N12 121.0(12)
O30 C45 C46 123.9(10)
N12 C45 C46 115.0(10)
C47 C46 C51 120.0
C47 C46 C45 132.0(5)
C51 C46 C45 107.7(6)
O28 C47 C48 126.6(4)
O28 C47 C46 113.4(4)
C48 C47 C46 120.0
C47 C48 C49 120.0
C60 C49 C48 112.2(7)
C60 C49 C50 126.5(8)
C48 C49 C50 120.0
O5 C50 C51 133.0(4)
O5 C50 C49 107.0(4)
C51 C50 C49 120.0
C50 C51 C46 120.0
O28 C52 C53 105.8(10)
C54 C53 C55 112.9(10)
C54 C53 C52 113.2(9)
C55 C53 C52 106.3(9)
O5 C56 C57 108.4(11)
C59 C57 C56 111.1(11)
C59 C57 C58 112.9(12)
C56 C57 C58 109.1(12)
O32 C60 C49 133(2)
O32 C60 O31 105.1(15)
C49 C60 O31 119.6(14)
O32 C61 C62 112.4(17)
O7 C65 O7B 101.7(19)
O7 C65 C66 107.5(19)
O7B C65 C66 128(2)
C67 C66 C71 120.7(4)
C67 C66 C65 110.9(11)
C71 C66 C65 127.4(12)
C68 C67 C66 120.0
O19 C68 C69 121.9(5)
O19 C68 C67 117.7(5)
C69 C68 C67 120.0
C68 C69 C70 120.0
C68 C69 C80 121.0(5)
C70 C69 C80 118.9(5)
C69 C70 C71 119.5(5)
O18 C71 C70 114.1(10)
O18 C71 C66 126.1(9)
C70 C71 C66 119.8(8)
O18 C72 C73 102.8(14)
C75 C73 C74 158(2)
C75 C73 C72 112(2)
C74 C73 C72 85.8(18)
O19 C76 C77 107.4(15)
C78 C77 C76 107(2)
C78 C77 C79 111(2)
C76 C77 C79 99.4(16)
O21 C80 N6 121.1(14)
O21 C80 C69 119.9(11)
N6 C80 C69 118.9(12)
C82 C81 C86 120.3(4)
C82 C81 N6 114.2(5)
C86 C81 N6 125.2(6)
O2 C82 C83 121.6(5)
O2 C82 C81 118.3(5)
C83 C82 C81 120.0
C84 C83 C82 119.7(4)
N7 C84 C83 128.0(6)
N7 C84 C85 111.6(4)
C83 C84 C85 120.4(4)
C84 C85 C86 120.0
C85 C86 C81 119.6(4)
O2 C87 C88 107.3(11)
C87 C88 C90 110.9(9)
C87 C88 C89 105.1(11)
C90 C88 C89 116.6(10)
C96 C91 C92 118.1(13)
C96 C91 N7 121.5(11)
C92 C91 N7 120.3(11)
C91 C92 C93 124.8(12)
C92 C93 C94 117.1(12)
C92 C93 N9 120.6(13)
C94 C93 N9 122.3(11)
C95 C94 C93 120.3(12)
C95 C94 N5 117.0(15)
C93 C94 N5 122.7(13)
C94 C95 C96 117.5(11)
C91 C96 C95 122.1(10)
C91 C96 N4 131.5(12)
C95 C96 N4 106.3(12)
N9 C97 C98 112.3(5)
N9 C97 C102 127.7(5)
C98 C97 C102 120.0
C97 C98 C99 120.0
C100 C99 C98 120.0
N8 C100 C101 114.1(4)
N8 C100 C99 125.8(4)
C101 C100 C99 120.0
C100 C101 C102 120.0
C100 C101 O6 116.3(4)
C102 C101 O6 123.7(4)
C101 C102 C97 120.0
O6 C103 C104 108.9(10)
C105 C104 C103 111.0(12)
C105 C104 C106 109.8(14)
C103 C104 C106 110.4(11)
O10 C107 C108 124.4(12)
O10 C107 N8 111.3(12)
C108 C107 N8 124.2(11)
C109 C108 C113 120.0
C109 C108 C107 116.6(5)
C113 C108 C107 123.3(6)
C110 C109 C108 120.0
O13 C110 C109 121.8(6)
O13 C110 C111 118.1(6)
C109 C110 C111 120.0
C112 C111 C110 120.0
C112 C111 C122 114.7(14)
C110 C111 C122 123.9(13)
C113 C112 C111 120.0
O16 C113 C112 123.8(4)
O16 C113 C108 116.2(4)
C112 C113 C108 120.0
C115 C114 O13 104.4(12)
C114 C115 C117 110.7(12)
C114 C115 C116 105.4(13)
C117 C115 C116 110.2(12)
O16 C118 C119 113.6(13)
C120 C119 C118 108.0(14)
C120 C119 C121 115.2(17)
C118 C119 C121 104.8(17)
O3 C122 C111 114(2)
O3 C122 O8 107(2)
C111 C122 O8 126(2)
C65 O7B C64 125(2)

loop_
_geom_bond_atom_site_label_1
_geom_bond_atom_site_label_2
_geom_bond_distance
O1 C3 1.248(11)
O2 C82 1.359(9)
O2 C87 1.456(12)
O3 C122 1.265(17)
O4 C3 1.280(11)
O4 C2 1.426(12)
O5 C50 1.382(8)
O5 C56 1.459(14)
O6 C101 1.405(8)
O6 C103 1.420(11)
O7 C65 1.298(17)
O8 C122 1.439(15)
O8 C126 1.557(13)
O9 C5 1.358(9)
O9 C10 1.390(13)
O10 C107 1.298(13)
O12 C8 1.353(8)
O12 C14 1.475(11)
O13 C110 1.295(11)
O13 C114 1.502(14)
O14 C24 1.360(8)
O14 C25 1.410(12)
O15 N4 1.242(12)
O16 C118 1.387(15)
O16 C113 1.390(10)
O17 N1 1.249(10)
O18 C71 1.322(11)
O18 C72 1.407(15)
O19 C68 1.371(9)
O19 C76 1.448(14)
O20 N2 1.236(11)
O21 C80 1.194(13)
O22 N1 1.213(9)
O20A N2 1.265(11)
O24 C37 1.377(8)
O24 C41 1.456(9)
O25 N4 1.245(11)
O26 N5 1.278(13)
O27 N5 1.173(11)
O28 C47 1.383(8)
O28 C52 1.474(11)
O29 C18 1.206(11)
O30 C45 1.223(12)
O31 C60 1.48(2)
O32 C60 1.144(13)
O32 C61 1.409(17)
N1 C30 1.373(12)
N2 C32 1.473(10)
N3 C18 1.334(12)
N3 C19 1.402(9)
N4 C96 1.456(16)
N5 C94 1.444(15)
N6 C80 1.357(13)
N6 C81 1.390(11)
N7 C84 1.377(11)
N7 C91 1.415(14)
N8 C100 1.405(12)
N8 C107 1.433(14)
N9 C97 1.360(10)
N9 C93 1.416(15)
N10 C33 1.387(10)
N10 C35 1.433(10)
N11 C29 1.365(9)
N11 C22 1.444(9)
N12 C38 1.410(10)
N12 C45 1.388(13)
C1 C2 1.450(15)
C3 C4 1.539(13)
C4 C5 1.3900
C4 C9 1.3900
C5 C6 1.3900
C6 C7 1.3900
C7 C8 1.3900
C7 C18 1.565(12)
C8 C9 1.3900
C10 C11 1.534(14)
C11 C13 1.514(16)
C11 C12 1.510(17)
C14 C15 1.491(12)
C15 C17 1.477(13)
C15 C16 1.499(14)
C19 C20 1.3900
C19 C24 1.3900
C20 C21 1.3900
C21 C22 1.3900
C22 C23 1.3900
C23 C24 1.3900
C25 C26 1.350(14)
C26 C27 1.542(15)
C26 C28 1.551(14)
C29 C30 1.3900
C29 C34 1.3900
C30 C31 1.3900
C31 C32 1.3900
C32 C33 1.3900
C33 C34 1.3900
C35 C36 1.3900
C35 C40 1.3900
C36 C37 1.3900
C37 C38 1.3900
C38 C39 1.3900
C39 C40 1.3900
C41 C42 1.458(13)
C42 C43 1.543(13)
C42 C44 1.605(18)
C45 C46 1.486(14)
C46 C47 1.3900
C46 C51 1.3900
C47 C48 1.3900
C48 C49 1.3900
C49 C60 1.315(16)
C49 C50 1.3900
C50 C51 1.3900
C52 C53 1.524(14)
C53 C54 1.518(14)
C53 C55 1.523(13)
C56 C57 1.509(15)
C57 C59 1.425(16)
C57 C58 1.609(16)
C61 C62 1.49(2)
C64 O7B 1.608(17)
C65 O7B 1.432(17)
C65 C66 1.540(17)
C66 C67 1.3900
C66 C71 1.368(13)
C67 C68 1.3900
C68 C69 1.3900
C69 C70 1.3900
C69 C80 1.540(15)
C70 C71 1.415(11)
C72 C73 1.73(3)
C73 C75 1.53(2)
C73 C74 1.68(3)
C76 C77 1.58(2)
C77 C78 1.28(3)
C77 C79 1.59(2)
C81 C82 1.3900
C81 C86 1.395(8)
C82 C83 1.3900
C83 C84 1.389(8)
C84 C85 1.3900
C85 C86 1.3900
C87 C88 1.509(15)
C88 C90 1.545(15)
C88 C89 1.556(16)
C91 C96 1.239(14)
C91 C92 1.395(13)
C92 C93 1.365(14)
C93 C94 1.399(16)
C94 C95 1.350(15)
C95 C96 1.511(16)
C97 C98 1.3900
C97 C102 1.3900
C98 C99 1.3900
C99 C100 1.3900
C100 C101 1.3900
C101 C102 1.3900
C103 C104 1.488(16)
C104 C105 1.371(16)
C104 C106 1.473(15)
C107 C108 1.478(15)
C108 C109 1.3900
C108 C113 1.3900
C109 C110 1.3900
C110 C111 1.3900
C111 C112 1.3900
C111 C122 1.437(16)
C112 C113 1.3900
C114 C115 1.503(16)
C115 C117 1.525(17)
C115 C116 1.626(17)
C118 C119 1.51(2)
C119 C120 1.42(2)
C119 C121 1.479(17)

loop_
_geom_torsion_atom_site_label_1
_geom_torsion_atom_site_label_2
_geom_torsion_atom_site_label_3
_geom_torsion_atom_site_label_4
_geom_torsion
C3 O4 C2 C1 91.6(13)
C2 O4 C3 O1 -4.5(16)
C2 O4 C3 C4 -179.4(8)
O1 C3 C4 C5 155.2(7)
O4 C3 C4 C5 -29.5(11)
O1 C3 C4 C9 -31.3(11)
O4 C3 C4 C9 144.0(7)
C10 O9 C5 C4 -172.0(7)
C10 O9 C5 C6 3.9(10)
C9 C4 C5 O9 175.9(6)
C3 C4 C5 O9 -10.7(7)
C9 C4 C5 C6 0.0
C3 C4 C5 C6 173.4(6)
O9 C5 C6 C7 -175.8(6)
C4 C5 C6 C7 0.0
C5 C6 C7 C8 0.0
C5 C6 C7 C18 -175.2(6)
C14 O12 C8 C9 9.4(9)
C14 O12 C8 C7 -170.7(6)
C6 C7 C8 O12 -179.8(6)
C18 C7 C8 O12 -4.9(7)
C6 C7 C8 C9 0.0
C18 C7 C8 C9 174.9(6)
O12 C8 C9 C4 179.8(6)
C7 C8 C9 C4 0.0
C5 C4 C9 C8 0.0
C3 C4 C9 C8 -173.5(6)
C5 O9 C10 C11 -176.6(7)
O9 C10 C11 C13 63.0(15)
O9 C10 C11 C12 -170.6(10)
C8 O12 C14 C15 173.2(7)
O12 C14 C15 C17 -165.8(9)
O12 C14 C15 C16 66.7(14)
C19 N3 C18 O29 -4.4(17)
C19 N3 C18 C7 -176.7(7)
C6 C7 C18 O29 19.1(10)
C8 C7 C18 O29 -155.9(7)
C6 C7 C18 N3 -167.5(7)
C8 C7 C18 N3 17.5(10)
C18 N3 C19 C20 14.6(11)
C18 N3 C19 C24 -170.4(7)
C24 C19 C20 C21 0.0
N3 C19 C20 C21 174.9(7)
C19 C20 C21 C22 0.0
C20 C21 C22 C23 0.0
C20 C21 C22 N11 177.0(6)
C29 N11 C22 C23 -22.5(11)
C29 N11 C22 C21 160.7(7)
C21 C22 C23 C24 0.0
N11 C22 C23 C24 -176.7(7)
C25 O14 C24 C23 -14.5(12)
C25 O14 C24 C19 166.1(9)
C22 C23 C24 O14 -179.4(8)
C22 C23 C24 C19 0.0
C20 C19 C24 O14 179.4(7)
N3 C19 C24 O14 4.1(7)
C20 C19 C24 C23 0.0
N3 C19 C24 C23 -175.3(6)
C24 O14 C25 C26 -166.6(12)
O14 C25 C26 C27 36(2)
O14 C25 C26 C28 172.3(12)
C22 N11 C29 C30 168.0(6)
C22 N11 C29 C34 -7.0(10)
O22 N1 C30 C29 179.8(7)
O17 N1 C30 C29 0.1(11)
O22 N1 C30 C31 5.7(11)
O17 N1 C30 C31 -174.0(6)
N11 C29 C30 N1 11.3(7)
C34 C29 C30 N1 -173.7(8)
N11 C29 C30 C31 -175.0(6)
C34 C29 C30 C31 0.0
N1 C30 C31 C32 174.5(7)
C29 C30 C31 C32 0.0
C30 C31 C32 C33 0.0
C30 C31 C32 N2 174.4(6)
O20 N2 C32 C33 177.1(6)
O20A N2 C32 C33 -0.4(11)
O20 N2 C32 C31 2.9(10)
O20A N2 C32 C31 -174.5(7)
C35 N10 C33 C32 173.7(6)
C35 N10 C33 C34 -6.5(10)
C31 C32 C33 N10 179.8(7)
N2 C32 C33 N10 5.9(8)
C31 C32 C33 C34 0.0
N2 C32 C33 C34 -173.9(6)
N10 C33 C34 C29 -179.8(7)
C32 C33 C34 C29 0.0
N11 C29 C34 C33 174.9(6)
C30 C29 C34 C33 0.0
C33 N10 C35 C36 -72.6(9)
C33 N10 C35 C40 113.6(8)
C40 C35 C36 C37 0.0
N10 C35 C36 C37 -173.9(7)
C41 O24 C37 C36 -8.1(10)
C41 O24 C37 C38 173.9(6)
C35 C36 C37 O24 -178.0(7)
C35 C36 C37 C38 0.0
O24 C37 C38 C39 178.2(7)
C36 C37 C38 C39 0.0
O24 C37 C38 N12 -1.3(7)
C36 C37 C38 N12 -179.5(6)
C45 N12 C38 C39 -1.5(12)
C45 N12 C38 C37 178.0(8)
C37 C38 C39 C40 0.0
N12 C38 C39 C40 179.5(7)
C38 C39 C40 C35 0.0
C36 C35 C40 C39 0.0
N10 C35 C40 C39 173.7(7)
C37 O24 C41 C42 -73.7(12)
O24 C41 C42 C43 -177.9(9)
O24 C41 C42 C44 -60.0(12)
C38 N12 C45 O30 -13.2(16)
C38 N12 C45 C46 168.3(7)
O30 C45 C46 C47 -165.4(7)
N12 C45 C46 C47 13.1(12)
O30 C45 C46 C51 21.2(12)
N12 C45 C46 C51 -160.3(7)
C52 O28 C47 C48 -3.2(9)
C52 O28 C47 C46 175.9(6)
C51 C46 C47 O28 -179.2(5)
C45 C46 C47 O28 8.1(7)
C51 C46 C47 C48 0.0
C45 C46 C47 C48 -172.7(7)
O28 C47 C48 C49 179.1(6)
C46 C47 C48 C49 0.0
C47 C48 C49 C60 167.6(10)
C47 C48 C49 C50 0.0
C56 O5 C50 C51 -8.0(11)
C56 O5 C50 C49 169.4(7)
C60 C49 C50 O5 16.4(11)
C48 C49 C50 O5 -177.8(6)
C60 C49 C50 C51 -165.7(11)
C48 C49 C50 C51 0.0
O5 C50 C51 C46 177.2(7)
C49 C50 C51 C46 0.0
C47 C46 C51 C50 0.0
C45 C46 C51 C50 174.3(6)
C47 O28 C52 C53 -176.9(7)
O28 C52 C53 C54 62.1(11)
O28 C52 C53 C55 -173.4(9)
C50 O5 C56 C57 -171.1(9)
O5 C56 C57 C59 -58.5(15)
O5 C56 C57 C58 176.4(10)
C61 O32 C60 C49 -174.3(15)
C61 O32 C60 O31 -10(2)
C48 C49 C60 O32 -133.8(14)
C50 C49 C60 O32 33(2)
C48 C49 C60 O31 63.9(12)
C50 C49 C60 O31 -129.4(10)
C60 O32 C61 C62 97.4(19)
O7 C65 C66 C67 -177(2)
O7B C65 C66 C67 62(3)
O7 C65 C66 C71 -9(3)
O7B C65 C66 C71 -130(2)
C71 C66 C67 C68 -0.2(7)
C65 C66 C67 C68 169.1(14)
C76 O19 C68 C69 -160.8(13)
C76 O19 C68 C67 26.6(16)
C66 C67 C68 O19 172.8(6)
C66 C67 C68 C69 0.0
O19 C68 C69 C70 -172.5(6)
C67 C68 C69 C70 0.0
O19 C68 C69 C80 11.9(7)
C67 C68 C69 C80 -175.5(6)
C68 C69 C70 C71 0.2(7)
C80 C69 C70 C71 175.9(9)
C72 O18 C71 C70 -28(2)
C72 O18 C71 C66 153.5(14)
C69 C70 C71 O18 -179.3(8)
C69 C70 C71 C66 -0.5(14)
C67 C66 C71 O18 179.1(10)
C65 C66 C71 O18 12(2)
C67 C66 C71 C70 0.5(15)
C65 C66 C71 C70 -166.9(16)
C71 O18 C72 C73 -142.0(16)
O18 C72 C73 C75 23(4)
O18 C72 C73 C74 -170.7(14)
C68 O19 C76 C77 173.7(14)
O19 C76 C77 C78 -79(3)
O19 C76 C77 C79 165.2(18)
C81 N6 C80 O21 2.6(17)
C81 N6 C80 C69 -175.3(8)
C68 C69 C80 O21 152.5(8)
C70 C69 C80 O21 -23.1(12)
C68 C69 C80 N6 -29.6(10)
C70 C69 C80 N6 154.8(7)
C80 N6 C81 C82 170.5(9)
C80 N6 C81 C86 -16.6(14)
C87 O2 C82 C83 7.9(9)
C87 O2 C82 C81 -169.4(7)
C86 C81 C82 O2 178.8(6)
N6 C81 C82 O2 -8.0(11)
C86 C81 C82 C83 1.4(10)
N6 C81 C82 C83 174.7(4)
O2 C82 C83 C84 -178.1(7)
C81 C82 C83 C84 -0.9(7)
C91 N7 C84 C83 -35.1(12)
C91 N7 C84 C85 147.6(8)
C82 C83 C84 N7 -176.8(5)
C82 C83 C84 C85 0.2(4)
N7 C84 C85 C86 177.4(4)
C83 C84 C85 C86 0.0(3)
C84 C85 C86 C81 0.6(4)
C82 C81 C86 C85 -1.2(9)
N6 C81 C86 C85 -173.7(6)
C82 O2 C87 C88 170.4(7)
O2 C87 C88 C90 -50.9(11)
O2 C87 C88 C89 -177.7(8)
C84 N7 C91 C96 166.2(9)
C84 N7 C91 C92 -17.1(14)
C96 C91 C92 C93 -2.9(15)
N7 C91 C92 C93 -179.8(9)
C91 C92 C93 C94 1.7(16)
C91 C92 C93 N9 -178.6(9)
C97 N9 C93 C92 -0.8(16)
C97 N9 C93 C94 178.9(10)
C92 C93 C94 C95 0.1(16)
N9 C93 C94 C95 -179.6(9)
C92 C93 C94 N5 179.1(9)
N9 C93 C94 N5 -0.6(17)
O27 N5 C94 C95 2.6(16)
O26 N5 C94 C95 -167.9(9)
O27 N5 C94 C93 -176.5(11)
O26 N5 C94 C93 13.0(15)
C93 C94 C95 C96 -0.6(15)
N5 C94 C95 C96 -179.7(8)
C92 C91 C96 C95 2.3(15)
N7 C91 C96 C95 179.2(8)
C92 C91 C96 N4 178.5(10)
N7 C91 C96 N4 -4.7(18)
C94 C95 C96 C91 -0.7(15)
C94 C95 C96 N4 -177.7(9)
O25 N4 C96 C91 -177.2(12)
O15 N4 C96 C91 0.6(17)
O25 N4 C96 C95 -0.6(14)
O15 N4 C96 C95 177.2(9)
C93 N9 C97 C98 140.0(9)
C93 N9 C97 C102 -39.1(12)
N9 C97 C98 C99 -179.2(5)
C102 C97 C98 C99 0.0
C97 C98 C99 C100 0.0
C107 N8 C100 C101 156.0(9)
C107 N8 C100 C99 -20.4(12)
C98 C99 C100 N8 176.2(5)
C98 C99 C100 C101 0.0
N8 C100 C101 C102 -176.6(4)
C99 C100 C101 C102 0.0
N8 C100 C101 O6 3.9(5)
C99 C100 C101 O6 -179.5(3)
C103 O6 C101 C100 -166.3(6)
C103 O6 C101 C102 14.3(9)
C100 C101 C102 C97 0.0
O6 C101 C102 C97 179.4(4)
N9 C97 C102 C101 179.1(6)
C98 C97 C102 C101 0.0
C101 O6 C103 C104 173.5(8)
O6 C103 C104 C105 -62.8(14)
O6 C103 C104 C106 175.2(10)
C100 N8 C107 O10 9.0(14)
C100 N8 C107 C108 -167.5(8)
O10 C107 C108 C109 -18.0(10)
N8 C107 C108 C109 158.1(7)
O10 C107 C108 C113 164.5(7)
N8 C107 C108 C113 -19.4(10)
C113 C108 C109 C110 0.0
C107 C108 C109 C110 -177.6(4)
C114 O13 C110 C109 0.9(10)
C114 O13 C110 C111 -178.0(6)
C108 C109 C110 O13 -178.8(5)
C108 C109 C110 C111 0.0
O13 C110 C111 C112 178.9(5)
C109 C110 C111 C112 0.0
O13 C110 C111 C122 13.0(14)
C109 C110 C111 C122 -165.9(14)
C110 C111 C112 C113 0.0
C122 C111 C112 C113 167.2(12)
C118 O16 C113 C112 34.6(11)
C118 O16 C113 C108 -145.3(9)
C111 C112 C113 O16 -179.9(4)
C111 C112 C113 C108 0.0
C109 C108 C113 O16 179.9(4)
C107 C108 C113 O16 -2.6(6)
C109 C108 C113 C112 0.0
C107 C108 C113 C112 177.4(4)
C110 O13 C114 C115 178.6(8)
O13 C114 C115 C117 -63.0(13)
O13 C114 C115 C116 177.8(9)
C113 O16 C118 C119 168.9(11)
O16 C118 C119 C120 -63.3(18)
O16 C118 C119 C121 173.4(11)
C112 C111 C122 O3 34(3)
C110 C111 C122 O3 -160(2)
C112 C111 C122 O8 170(2)
C110 C111 C122 O8 -24(3)
C126 O8 C122 O3 -14(9)
C126 O8 C122 C111 -153(7)
O7 C65 O7B C64 50(4)
C66 C65 O7B C64 173.2(19)
